data_7040282
loop_
_publ_author_name
'Zhao, Xiaoyu'
'Li, Yang'
'Chang, Ze'
'Chen, Long'
'Bu, Xian-He'

_publ_section_title
;
 A four-fold interpenetrated metal-organic framework as a fluorescent
 sensor for volatile organic compounds.
;
_journal_issue 38
_journal_name_full 'Dalton transactions (Cambridge, England : 2003)'
_journal_page_first 14888
_journal_page_last 14892
_journal_paper_doi 10.1039/c6dt02169g
_journal_volume 45
_journal_year 2016
_chemical_formula_sum 'C74 H50 Cd2 N4 O9'
_chemical_formula_weight 1363.98
_chemical_name_systematic
; 
 ? 
;
_space_group_IT_number 2
_symmetry_cell_setting triclinic
_symmetry_space_group_name_Hall '-P 1'
_symmetry_space_group_name_H-M 'P -1'
_atom_sites_solution_hydrogens geom
_atom_sites_solution_primary direct
_atom_sites_solution_secondary difmap
_audit_block_doi 10.5517/cc1k4bnp
_audit_creation_method SHELXL-97
_audit_update_record
;
2015-11-06 deposited with the CCDC.
2016-08-11 downloaded from the CCDC.
;
_cell_angle_alpha 88.25(3)
_cell_angle_beta 74.38(3)
_cell_angle_gamma 87.86(3)
_cell_formula_units_Z 2
_cell_length_a 13.849(3)
_cell_length_b 14.724(3)
_cell_length_c 22.987(5)
_cell_measurement_temperature 293(2)
_cell_volume 4510.1(18)
_computing_structure_refinement 'SHELXL-97 (Sheldrick, 1997)'
_computing_structure_solution 'SHELXS-97 (Sheldrick, 1990)'
_diffrn_ambient_temperature 293(2)
_diffrn_measured_fraction_theta_full 0.981
_diffrn_measured_fraction_theta_max 0.981
_diffrn_measurement_device_type Rigaku
_diffrn_radiation_monochromator graphite
_diffrn_radiation_source 'fine-focus sealed tube'
_diffrn_radiation_type MoK\a
_diffrn_radiation_wavelength 0.71073
_diffrn_reflns_av_R_equivalents 0.0925
_diffrn_reflns_av_sigmaI/netI 0.1533
_diffrn_reflns_limit_h_max 17
_diffrn_reflns_limit_h_min -17
_diffrn_reflns_limit_k_max 18
_diffrn_reflns_limit_k_min -19
_diffrn_reflns_limit_l_max 29
_diffrn_reflns_limit_l_min -29
_diffrn_reflns_number 43926
_diffrn_reflns_theta_full 27.48
_diffrn_reflns_theta_max 27.48
_diffrn_reflns_theta_min 3.02
_exptl_absorpt_coefficient_mu 0.515
_exptl_crystal_density_diffrn 1.004
_exptl_crystal_density_method 'not measured'
_exptl_crystal_description block
_exptl_crystal_F_000 1380
_exptl_crystal_size_max 0.5
_exptl_crystal_size_mid 0.45
_exptl_crystal_size_min 0.4
_platon_squeeze_details
;
;
_refine_diff_density_max 0.791
_refine_diff_density_min -0.779
_refine_diff_density_rms 0.092
_refine_ls_extinction_method none
_refine_ls_goodness_of_fit_ref 0.903
_refine_ls_hydrogen_treatment mixed
_refine_ls_matrix_type full
_refine_ls_number_parameters 1070
_refine_ls_number_reflns 20264
_refine_ls_number_restraints 397
_refine_ls_restrained_S_all 1.032
_refine_ls_R_factor_all 0.1471
_refine_ls_R_factor_gt 0.0721
_refine_ls_shift/su_max 0.000
_refine_ls_shift/su_mean 0.000
_refine_ls_structure_factor_coef Fsqd
_refine_ls_weighting_details 'calc w=1/[\s^2^(Fo^2^)+(0.0811P)^2^+0.0000P] where P=(Fo^2^+2Fc^2^)/3'
_refine_ls_weighting_scheme calc
_refine_ls_wR_factor_gt 0.1708
_refine_ls_wR_factor_ref 0.1982
_reflns_number_gt 9097
_reflns_number_total 20264
_reflns_threshold_expression >2sigma(I)
_cod_data_source_file c6dt02169g2.cif
_cod_data_source_block zxy-a
_cod_depositor_comments 'Adding full bibliography for 7040282.cif.'
_cod_original_cell_volume 4510.1(17)
_cod_original_sg_symbol_H-M P-1
_cod_database_code 7040282

loop_
_symmetry_equiv_pos_as_xyz
'x, y, z'
'-x, -y, -z'

loop_
_atom_site_label
_atom_site_type_symbol
_atom_site_fract_x
_atom_site_fract_y
_atom_site_fract_z
_atom_site_U_iso_or_equiv
_atom_site_adp_type
_atom_site_occupancy
_atom_site_symmetry_multiplicity
_atom_site_calc_flag
_atom_site_refinement_flags
_atom_site_disorder_assembly
_atom_site_disorder_group
C83 C 0.9484(18) 0.5819(13) 0.2020(7) 0.087(7) Uani 0.53(2) 1 d PU A 1
H83 H 0.9547 0.5288 0.1802 0.104 Uiso 0.53(2) 1 calc PR A 1
Cd1 Cd 0.31679(4) 1.06089(3) 0.098518(18) 0.04639(16) Uani 1 1 d U . .
Cd2 Cd 0.20572(4) 1.95482(3) 0.447613(19) 0.05167(17) Uani 1 1 d U . .
O1 O 0.2585(4) 1.0880(3) 0.0145(2) 0.0743(12) Uani 1 1 d U . .
O2 O 0.3613(4) 0.9702(3) 0.00076(18) 0.0666(11) Uani 1 1 d U . .
O3 O 0.1595(4) 1.0247(4) -0.4560(2) 0.0833(16) Uani 1 1 d U . .
O4 O 0.2531(5) 0.9005(4) -0.4679(2) 0.0979(19) Uani 1 1 d U . .
O5 O 0.2457(5) 1.1995(3) 0.1286(3) 0.1043(16) Uani 1 1 d U . .
O6 O 0.2843(5) 1.1320(4) 0.2045(2) 0.1025(17) Uani 1 1 d U . .
O7 O 0.296(2) 1.845(2) 0.380(2) 0.134(14) Uani 0.50(5) 1 d PU B 1
O8 O 0.1428(5) 1.8254(3) 0.4242(3) 0.110(2) Uani 1 1 d U B .
N1 N 1.0948(4) 0.0543(3) 0.4163(2) 0.0577(14) Uani 1 1 d U . .
N2 N 0.3292(5) 0.0582(4) 0.4085(3) 0.0734(18) Uani 1 1 d U . .
N3 N 1.1881(4) 0.9578(4) 0.1400(3) 0.0660(16) Uani 1 1 d U . .
N4 N 0.4134(4) 0.9531(3) 0.1361(2) 0.0549(12) Uani 1 1 d U . .
O9 O 0.4679(4) 1.1352(3) 0.0558(2) 0.0907(12) Uani 1 1 d U . .
H1O9 H 0.4855 1.1902 0.0500 0.050(17) Uiso 1 1 d R . .
H2O9 H 0.5184 1.1016 0.0394 0.050(19) Uiso 1 1 d R . .
C1 C 0.2030(4) 1.3661(3) 0.1884(2) 0.141(5) Uani 1 1 d RU . .
H1 H 0.1803 1.3611 0.1541 0.169 Uiso 1 1 calc R . .
C2 C 0.1974(9) 1.4491(6) 0.2166(5) 0.143(5) Uani 1 1 d U . .
H2 H 0.1706 1.4993 0.2001 0.171 Uiso 1 1 calc R . .
C3 C 0.2524(11) 1.3833(6) 0.2940(5) 0.171(6) Uani 1 1 d U . .
H3 H 0.2628 1.3877 0.3321 0.206 Uiso 1 1 calc R . .
C4 C 0.2274(8) 1.4610(6) 0.2651(4) 0.104(3) Uani 1 1 d U . .
C5 C 0.306(3) 1.5766(19) 0.3095(16) 0.160(16) Uani 0.340(11) 1 d PU B 1
H5 H 0.3618 1.5374 0.3026 0.192 Uiso 0.340(11) 1 calc PR B 1
C6 C 0.144(3) 1.591(2) 0.3176(15) 0.118(12) Uani 0.340(11) 1 d PU B 1
H6 H 0.0839 1.5629 0.3209 0.142 Uiso 0.340(11) 1 calc PR B 1
C7 C 0.2209(7) 1.5503(6) 0.2949(4) 0.096(2) Uani 1 1 d U . .
C8 C 0.2432(7) 1.2913(5) 0.2125(4) 0.085(2) Uani 1 1 d U . .
C9 C 0.2625(9) 1.2981(6) 0.2671(5) 0.141(4) Uani 1 1 d U . .
H9 H 0.2821 1.2469 0.2863 0.169 Uiso 1 1 calc R . .
C10 C 0.309(2) 1.6689(17) 0.3368(15) 0.136(13) Uani 0.340(11) 1 d PU B 1
H10 H 0.3663 1.6913 0.3446 0.164 Uiso 0.340(11) 1 calc PR B 1
C11 C 0.139(3) 1.6838(19) 0.3406(13) 0.091(8) Uani 0.340(11) 1 d PU B 1
H11 H 0.0787 1.7169 0.3488 0.109 Uiso 0.340(11) 1 calc PR B 1
C12 C 0.2128(7) 1.7184(5) 0.3491(4) 0.083(2) Uani 1 1 d U . .
C13 C 1.0950(6) 0.0612(5) 0.3602(3) 0.077(2) Uani 1 1 d U . .
H13 H 1.1282 0.0154 0.3347 0.092 Uiso 1 1 calc R . .
C14 C 1.0504(6) 0.1302(5) 0.3353(3) 0.081(2) Uani 1 1 d U . .
H14 H 1.0540 0.1304 0.2943 0.098 Uiso 1 1 calc R . .
C15 C 0.9998(5) 0.2003(4) 0.3710(3) 0.0627(16) Uani 1 1 d U . .
C16 C 0.9941(6) 0.1890(5) 0.4322(3) 0.076(2) Uani 1 1 d U . .
H16 H 0.9581 0.2316 0.4594 0.092 Uiso 1 1 calc R . .
C17 C 1.0404(6) 0.1163(5) 0.4529(3) 0.074(2) Uani 1 1 d U . .
H17 H 1.0337 0.1100 0.4942 0.089 Uiso 1 1 calc R . .
C18 C 0.9507(6) 0.2798(5) 0.3466(3) 0.0674(16) Uani 1 1 d U . .
C20 C 0.358(4) 0.075(4) 0.3512(18) 0.094(14) Uani 0.48(3) 1 d PU C 1
H20 H 0.3336 0.0403 0.3255 0.113 Uiso 0.48(3) 1 calc PR C 1
C21 C 0.421(2) 0.1415(19) 0.3275(11) 0.064(5) Uani 0.48(3) 1 d PU C 1
H21 H 0.4445 0.1471 0.2857 0.077 Uiso 0.48(3) 1 calc PR C 1
C22 C 0.4532(6) 0.2061(5) 0.3658(3) 0.076(2) Uani 1 1 d U . .
C23 C 0.433(5) 0.179(4) 0.4232(15) 0.269(6) Uani 0.48(3) 1 d PU C 1
H23 H 0.4653 0.2054 0.4489 0.323 Uiso 0.48(3) 1 calc PR C 1
C24 C 0.361(3) 0.110(3) 0.4459(13) 0.128(16) Uani 0.48(3) 1 d PU C 1
H24 H 0.3357 0.1014 0.4874 0.154 Uiso 0.48(3) 1 calc PR C 1
C25 C 1.1660(8) 0.8962(7) 0.1050(4) 0.132(5) Uani 1 1 d U . .
H25 H 1.1957 0.8998 0.0636 0.158 Uiso 1 1 calc R . .
C26 C 1.1007(8) 0.8268(6) 0.1274(4) 0.118(4) Uani 1 1 d U . .
H26 H 1.0837 0.7884 0.1005 0.142 Uiso 1 1 calc R . .
C27 C 1.0609(5) 0.8133(4) 0.1875(3) 0.0604(16) Uani 1 1 d U A .
C28 C 1.0846(6) 0.8782(5) 0.2232(3) 0.083(2) Uani 1 1 d U . .
H28 H 1.0577 0.8755 0.2649 0.099 Uiso 1 1 calc R . .
C29 C 1.1474(6) 0.9459(5) 0.1974(3) 0.082(2) Uani 1 1 d U . .
H29 H 1.1623 0.9874 0.2232 0.098 Uiso 1 1 calc R . .
C30 C 0.9966(5) 0.7349(4) 0.2107(3) 0.0622(16) Uani 1 1 d U . .
C32 C 1.0148(17) 0.6527(12) 0.1784(8) 0.089(6) Uani 0.53(2) 1 d PU A 1
H32 H 1.0675 0.6458 0.1437 0.107 Uiso 0.53(2) 1 calc PR A 1
C33 C 0.3039(5) 1.0261(5) -0.0169(3) 0.0600(15) Uani 1 1 d U . .
C34 C 0.2328(6) 1.0797(6) -0.1031(3) 0.083(2) Uani 1 1 d U . .
H34 H 0.2038 1.1291 -0.0797 0.100 Uiso 1 1 calc R . .
C35 C 0.2179(7) 1.0739(5) -0.1604(3) 0.081(2) Uani 1 1 d U . .
H35 H 0.1824 1.1195 -0.1754 0.098 Uiso 1 1 calc R . .
C36 C 0.2879(5) 1.0169(5) -0.0794(3) 0.0615(15) Uani 1 1 d U . .
C37 C 0.3268(6) 0.9436(6) -0.1137(3) 0.086(2) Uani 1 1 d U . .
H37 H 0.3654 0.9003 -0.0990 0.103 Uiso 1 1 calc R . .
C38 C 0.3108(6) 0.9315(6) -0.1699(3) 0.092(3) Uani 1 1 d U . .
H38 H 0.3353 0.8793 -0.1915 0.110 Uiso 1 1 calc R . .
C39 C 0.236(2) 1.0672(14) -0.2907(9) 0.083(8) Uani 0.47(3) 1 d PU D 1
H39 H 0.2412 1.1241 -0.2754 0.100 Uiso 0.47(3) 1 calc PR D 1
C40 C 0.258(5) 0.898(2) -0.2826(18) 0.132(11) Uani 0.47(3) 1 d PU D 1
H40 H 0.2794 0.8465 -0.2646 0.159 Uiso 0.47(3) 1 calc PR D 1
C41 C 0.2568(6) 0.9992(5) -0.1941(3) 0.0686(19) Uani 1 1 d U D .
C42 C 0.2439(6) 0.9899(5) -0.2553(3) 0.075(2) Uani 1 1 d U . .
C43 C 0.5170(6) 0.2849(5) 0.3423(4) 0.0764(19) Uani 1 1 d U C .
C44 C 0.6300(15) 0.3966(11) 0.3570(6) 0.083(5) Uani 0.588(19) 1 d PU C 1
H44 H 0.6640 0.4208 0.3824 0.100 Uiso 0.588(19) 1 calc PR C 1
C45 C 0.6435(6) 0.4312(5) 0.3013(4) 0.0684(15) Uani 1 1 d U . .
C46 C 0.5659(16) 0.3244(11) 0.3780(6) 0.091(7) Uani 0.588(19) 1 d PU C 1
H46 H 0.5566 0.3031 0.4176 0.109 Uiso 0.588(19) 1 calc PR C 1
C47 C 0.6023(16) 0.3816(13) 0.2615(8) 0.101(6) Uani 0.588(19) 1 d PU C 1
H47 H 0.6181 0.3986 0.2208 0.121 Uiso 0.588(19) 1 calc PR C 1
C48 C 0.5394(18) 0.3089(14) 0.2813(8) 0.118(8) Uani 0.588(19) 1 d PU C 1
H48 H 0.5134 0.2775 0.2547 0.142 Uiso 0.588(19) 1 calc PR C 1
C49 C 0.7100(6) 0.5105(5) 0.2791(4) 0.0773(19) Uani 1 1 d U C .
C50 C 0.8067(6) 0.5077(4) 0.2797(4) 0.0759(18) Uani 1 1 d U . .
C51 C 0.8576(6) 0.4284(5) 0.3040(4) 0.0706(16) Uani 1 1 d U C .
C54 C 0.8720(6) 0.5881(4) 0.2577(3) 0.0667(15) Uani 1 1 d U A .
C56 C 0.7033(12) 0.6179(8) 0.1924(6) 0.087(4) Uani 0.619(11) 1 d PU C 1
H56 H 0.7617 0.5895 0.1695 0.104 Uiso 0.619(11) 1 calc PR C 1
C57 C 0.6592(6) 0.5888(5) 0.2552(4) 0.0705(16) Uani 1 1 d U . .
C58 C 0.2092(6) 0.9674(5) -0.4368(3) 0.0672(19) Uani 1 1 d U . .
C59 C 0.2218(6) 0.9735(5) -0.3736(3) 0.0704(18) Uani 1 1 d U . .
C60 C 0.221(3) 1.0619(14) -0.3501(10) 0.096(9) Uani 0.47(3) 1 d PU D 1
H60 H 0.2119 1.1140 -0.3721 0.115 Uiso 0.47(3) 1 calc PR D 1
C61 C 0.234(2) 0.898(2) -0.3403(13) 0.091(8) Uani 0.47(3) 1 d PU D 1
H61 H 0.2257 0.8417 -0.3557 0.109 Uiso 0.47(3) 1 calc PR D 1
C62 C 0.2127(7) 1.8064(5) 0.3804(4) 0.091(3) Uani 1 1 d U B .
C63 C 0.4631(6) 0.8871(5) 0.1022(3) 0.080(2) Uani 1 1 d U . .
H63 H 0.4625 0.8872 0.0618 0.096 Uiso 1 1 calc R . .
C64 C 0.4191(7) 0.9526(5) 0.1924(3) 0.087(3) Uani 1 1 d U . .
H64 H 0.3880 1.0006 0.2165 0.104 Uiso 1 1 calc R . .
C65 C 0.4679(7) 0.8858(5) 0.2183(3) 0.098(3) Uani 1 1 d U . .
H65 H 0.4692 0.8889 0.2585 0.117 Uiso 1 1 calc R . .
C66 C 0.5150(6) 0.8191(5) 0.1226(3) 0.084(2) Uani 1 1 d U . .
H66 H 0.5508 0.7759 0.0959 0.100 Uiso 1 1 calc R . .
C67 C 0.5154(5) 0.8133(4) 0.1825(3) 0.0593(15) Uani 1 1 d U C .
C68 C 0.5673(6) 0.7359(5) 0.2098(3) 0.0662(16) Uani 1 1 d U . .
C69 C 0.6592(13) 0.6850(8) 0.1686(6) 0.089(5) Uani 0.619(11) 1 d PU C 1
H69 H 0.6829 0.7013 0.1279 0.107 Uiso 0.619(11) 1 calc PR C 1
C70 C 0.5380(12) 0.7043(11) 0.2653(7) 0.106(6) Uani 0.619(11) 1 d PU C 1
H70 H 0.4840 0.7330 0.2922 0.128 Uiso 0.619(11) 1 calc PR C 1
C71 C 0.2582(7) 1.1990(5) 0.1801(4) 0.0848(19) Uani 1 1 d U . .
C72 C 0.5846(13) 0.6296(12) 0.2851(7) 0.118(7) Uani 0.619(11) 1 d PU C 1
H72 H 0.5570 0.6087 0.3244 0.141 Uiso 0.619(11) 1 calc PR C 1
C74 C 0.8510(17) 0.3278(12) 0.3889(9) 0.084(6) Uani 0.407(9) 1 d PU C 1
H74 H 0.8242 0.3047 0.4278 0.101 Uiso 0.407(9) 1 calc PR C 1
C79 C 0.9219(16) 0.7414(13) 0.2649(8) 0.078(6) Uani 0.53(2) 1 d PU A 1
H79 H 0.9131 0.7940 0.2874 0.094 Uiso 0.53(2) 1 calc PR A 1
C81 C 0.9842(19) 0.3239(17) 0.2963(11) 0.112(10) Uani 0.407(9) 1 d PU C 1
H81 H 1.0478 0.3062 0.2731 0.135 Uiso 0.407(9) 1 calc PR C 1
C82 C 0.859(2) 0.6654(13) 0.2852(9) 0.087(7) Uani 0.53(2) 1 d PU A 1
H82 H 0.8060 0.6716 0.3199 0.104 Uiso 0.53(2) 1 calc PR A 1
C84 C 0.9364(17) 0.3945(14) 0.2728(11) 0.097(8) Uani 0.407(9) 1 d PU C 1
H84 H 0.9638 0.4162 0.2336 0.117 Uiso 0.407(9) 1 calc PR C 1
C85 C 0.807(2) 0.3981(12) 0.3701(8) 0.095(7) Uani 0.407(9) 1 d PU C 1
H85 H 0.7502 0.4275 0.3942 0.114 Uiso 0.407(9) 1 calc PR C 1
C70A C 0.6012(16) 0.7542(14) 0.2595(8) 0.062(5) Uani 0.381(11) 1 d PU C 2
H70A H 0.5916 0.8110 0.2771 0.075 Uiso 0.381(11) 1 calc PR C 2
C72A C 0.6516(16) 0.6809(13) 0.2820(9) 0.066(5) Uani 0.381(11) 1 d PU C 2
H72A H 0.6799 0.6903 0.3136 0.079 Uiso 0.381(11) 1 calc PR C 2
C69A C 0.567(2) 0.6537(13) 0.1910(10) 0.079(7) Uani 0.381(11) 1 d PU C 2
H69A H 0.5373 0.6430 0.1600 0.095 Uiso 0.381(11) 1 calc PR C 2
C56A C 0.6092(18) 0.5817(13) 0.2165(10) 0.081(7) Uani 0.381(11) 1 d PU C 2
H56A H 0.6007 0.5235 0.2044 0.098 Uiso 0.381(11) 1 calc PR C 2
C85A C 0.9115(12) 0.4328(9) 0.3417(7) 0.086(5) Uani 0.593(9) 1 d PU C 2
H85A H 0.9198 0.4906 0.3545 0.103 Uiso 0.593(9) 1 calc PR C 2
C74A C 0.9573(12) 0.3635(8) 0.3649(7) 0.087(5) Uani 0.593(9) 1 d PU C 2
H74A H 0.9926 0.3741 0.3931 0.105 Uiso 0.593(9) 1 calc PR C 2
C84A C 0.8695(13) 0.3389(10) 0.2714(7) 0.093(5) Uani 0.593(9) 1 d PU C 2
H84A H 0.8461 0.3322 0.2374 0.112 Uiso 0.593(9) 1 calc PR C 2
C81A C 0.9157(12) 0.2692(10) 0.2941(6) 0.080(4) Uani 0.593(9) 1 d PU C 2
H81A H 0.9248 0.2133 0.2752 0.096 Uiso 0.593(9) 1 calc PR C 2
C44A C 0.560(2) 0.4412(17) 0.3533(10) 0.090(8) Uani 0.412(19) 1 d PU C 2
H44A H 0.5475 0.4965 0.3728 0.108 Uiso 0.412(19) 1 calc PR C 2
C46A C 0.4974(18) 0.3700(14) 0.3749(10) 0.083(7) Uani 0.412(19) 1 d PU C 2
H46A H 0.4440 0.3760 0.4093 0.100 Uiso 0.412(19) 1 calc PR C 2
C48A C 0.5964(17) 0.2832(16) 0.2955(10) 0.076(6) Uani 0.412(19) 1 d PU C 2
H48A H 0.6121 0.2298 0.2738 0.092 Uiso 0.412(19) 1 calc PR C 2
C47A C 0.6575(17) 0.3561(14) 0.2767(12) 0.083(7) Uani 0.412(19) 1 d PU C 2
H47A H 0.7127 0.3486 0.2435 0.100 Uiso 0.412(19) 1 calc PR C 2
C23A C 0.370(2) 0.2119(15) 0.4156(14) 0.158(17) Uani 0.52(3) 1 d PU C 2
H23A H 0.3595 0.2666 0.4359 0.189 Uiso 0.52(3) 1 calc PR C 2
C24A C 0.302(3) 0.1445(18) 0.4381(15) 0.130(15) Uani 0.52(3) 1 d PU C 2
H24A H 0.2445 0.1539 0.4695 0.156 Uiso 0.52(3) 1 calc PR C 2
C20A C 0.394(3) 0.055(4) 0.359(2) 0.113(16) Uani 0.52(3) 1 d PU C 2
H20A H 0.3971 0.0041 0.3357 0.135 Uiso 0.52(3) 1 calc PR C 2
C21A C 0.465(3) 0.128(2) 0.3363(19) 0.157(17) Uani 0.52(3) 1 d PU C 2
H21A H 0.5171 0.1199 0.3016 0.188 Uiso 0.52(3) 1 calc PR C 2
C79A C 0.980(3) 0.7062(15) 0.2707(9) 0.099(9) Uani 0.47(2) 1 d PU A 2
H79A H 1.0152 0.7319 0.2950 0.118 Uiso 0.47(2) 1 calc PR A 2
C82A C 0.910(2) 0.6382(16) 0.2950(11) 0.091(8) Uani 0.47(2) 1 d PU A 2
H82A H 0.8892 0.6276 0.3366 0.109 Uiso 0.47(2) 1 calc PR A 2
C32A C 0.946(2) 0.6930(16) 0.1760(8) 0.098(10) Uani 0.47(2) 1 d PU A 2
H32A H 0.9592 0.7097 0.1353 0.118 Uiso 0.47(2) 1 calc PR A 2
C83A C 0.871(2) 0.6219(14) 0.2002(8) 0.091(8) Uani 0.47(2) 1 d PU A 2
H83A H 0.8271 0.6019 0.1792 0.109 Uiso 0.47(2) 1 calc PR A 2
C11A C 0.1532(14) 1.6488(9) 0.3762(9) 0.124(8) Uani 0.660(11) 1 d PU B 2
H11A H 0.1102 1.6580 0.4144 0.149 Uiso 0.660(11) 1 calc PR B 2
C10A C 0.2580(12) 1.7118(8) 0.2874(6) 0.109(6) Uani 0.660(11) 1 d PU B 2
H10A H 0.2862 1.7628 0.2654 0.131 Uiso 0.660(11) 1 calc PR B 2
C5A C 0.2614(13) 1.6283(9) 0.2577(7) 0.122(7) Uani 0.660(11) 1 d PU B 2
H5AA H 0.2885 1.6238 0.2162 0.147 Uiso 0.660(11) 1 calc PR B 2
C6A C 0.153(2) 1.5683(14) 0.3509(10) 0.153(11) Uani 0.660(11) 1 d PU B 2
H6A H 0.1083 1.5245 0.3704 0.184 Uiso 0.660(11) 1 calc PR B 2
C39A C 0.167(3) 1.042(3) -0.2753(11) 0.190(16) Uani 0.53(3) 1 d PU D 2
H39A H 0.1253 1.0843 -0.2503 0.228 Uiso 0.53(3) 1 calc PR D 2
C60A C 0.158(2) 1.028(3) -0.3283(9) 0.141(14) Uani 0.53(3) 1 d PU D 2
H60A H 0.1032 1.0569 -0.3382 0.169 Uiso 0.53(3) 1 calc PR D 2
C40A C 0.276(5) 0.9223(16) -0.2914(16) 0.17(2) Uani 0.53(3) 1 d PU D 2
H40A H 0.2970 0.8711 -0.2731 0.198 Uiso 0.53(3) 1 calc PR D 2
C61A C 0.283(3) 0.914(2) -0.3505(13) 0.136(15) Uani 0.53(3) 1 d PU D 2
H61A H 0.3264 0.8709 -0.3742 0.163 Uiso 0.53(3) 1 calc PR D 2
O7A O 0.251(3) 1.8747(10) 0.3495(10) 0.105(9) Uani 0.50(5) 1 d PU B 2

loop_
_atom_site_aniso_label
_atom_site_aniso_U_11
_atom_site_aniso_U_22
_atom_site_aniso_U_33
_atom_site_aniso_U_23
_atom_site_aniso_U_13
_atom_site_aniso_U_12
C83 0.120(16) 0.071(8) 0.070(9) -0.003(6) -0.021(6) -0.047(10)
Cd1 0.0670(4) 0.0340(3) 0.0411(3) -0.00282(18) -0.0191(2) -0.0022(2)
Cd2 0.0815(4) 0.0323(3) 0.0462(3) -0.00220(19) -0.0250(3) -0.0066(2)
O1 0.095(3) 0.081(3) 0.056(2) -0.0026(17) -0.036(2) 0.010(2)
O2 0.082(3) 0.079(3) 0.0425(17) -0.0165(17) -0.022(2) 0.0037(18)
O3 0.101(4) 0.107(4) 0.051(3) -0.015(3) -0.037(3) 0.022(3)
O4 0.162(6) 0.083(4) 0.065(3) -0.013(2) -0.060(4) 0.024(3)
O5 0.161(4) 0.058(3) 0.110(3) -0.037(2) -0.067(3) 0.038(3)
O6 0.173(5) 0.071(2) 0.0725(17) -0.0415(17) -0.048(2) 0.026(3)
O7 0.131(8) 0.132(15) 0.11(2) -0.098(16) 0.026(12) -0.049(9)
O8 0.120(4) 0.059(3) 0.132(5) -0.059(3) 0.008(3) -0.026(3)
N1 0.086(4) 0.039(3) 0.053(3) 0.003(2) -0.028(3) 0.003(2)
N2 0.098(5) 0.058(3) 0.064(3) 0.001(3) -0.018(3) -0.032(3)
N3 0.082(4) 0.057(3) 0.061(3) 0.005(2) -0.020(3) -0.026(3)
N4 0.069(4) 0.053(2) 0.044(2) 0.0019(15) -0.018(2) 0.0019(17)
O9 0.106(2) 0.072(3) 0.104(3) 0.027(2) -0.0415(18) -0.046(2)
C1 0.227(12) 0.076(4) 0.161(8) -0.069(5) -0.125(8) 0.050(7)
C2 0.210(11) 0.078(3) 0.186(9) -0.077(5) -0.130(9) 0.052(7)
C3 0.337(17) 0.069(4) 0.144(8) -0.051(5) -0.125(10) 0.030(8)
C4 0.148(8) 0.063(2) 0.112(6) -0.048(3) -0.051(5) 0.011(4)
C5 0.215(18) 0.093(18) 0.25(4) -0.11(2) -0.20(3) 0.093(15)
C6 0.107(7) 0.076(15) 0.13(3) -0.063(17) 0.052(17) -0.047(9)
C7 0.114(6) 0.063(3) 0.109(5) -0.046(3) -0.022(4) -0.007(4)
C8 0.105(6) 0.059(3) 0.089(5) -0.028(3) -0.021(4) -0.002(3)
C9 0.246(13) 0.067(3) 0.141(7) -0.050(4) -0.109(9) 0.030(7)
C10 0.176(15) 0.083(16) 0.21(3) -0.085(19) -0.16(2) 0.061(13)
C11 0.104(10) 0.057(13) 0.10(2) -0.037(13) -0.009(18) -0.013(9)
C12 0.102(5) 0.050(3) 0.090(4) -0.033(3) -0.010(4) -0.007(3)
C13 0.113(7) 0.068(4) 0.057(3) -0.007(3) -0.041(4) 0.027(4)
C14 0.109(7) 0.079(5) 0.062(3) 0.004(3) -0.038(4) 0.027(4)
C15 0.069(4) 0.051(3) 0.069(3) 0.016(2) -0.021(3) -0.003(3)
C16 0.100(6) 0.063(4) 0.070(3) -0.002(3) -0.033(4) 0.024(4)
C17 0.110(6) 0.060(4) 0.059(3) -0.006(3) -0.035(4) 0.024(3)
C18 0.073(4) 0.052(2) 0.083(4) 0.018(2) -0.032(3) -0.006(2)
C20 0.14(3) 0.08(3) 0.062(4) -0.002(11) -0.016(15) -0.05(2)
C21 0.067(16) 0.060(10) 0.058(4) -0.003(6) -0.005(8) -0.007(8)
C22 0.090(5) 0.066(4) 0.071(4) 0.006(2) -0.020(3) -0.026(3)
C23 0.464(13) 0.293(11) 0.079(5) 0.057(6) -0.088(9) -0.326(9)
C24 0.19(3) 0.13(3) 0.067(7) 0.013(14) -0.035(19) -0.11(2)
C25 0.203(11) 0.133(8) 0.056(3) -0.003(4) -0.014(6) -0.116(7)
C26 0.196(11) 0.102(7) 0.061(2) 0.006(4) -0.028(5) -0.095(6)
C27 0.067(4) 0.054(3) 0.063(2) 0.006(2) -0.023(3) -0.016(3)
C28 0.110(7) 0.068(5) 0.059(3) -0.008(3) 0.000(4) -0.037(4)
C29 0.104(7) 0.077(5) 0.060(2) -0.009(3) -0.010(4) -0.044(4)
C30 0.069(4) 0.048(3) 0.071(3) 0.008(2) -0.020(3) -0.011(2)
C32 0.092(14) 0.054(7) 0.104(12) -0.007(7) 0.008(8) -0.020(8)
C33 0.057(5) 0.083(5) 0.043(3) -0.002(2) -0.016(3) -0.015(3)
C34 0.111(7) 0.093(5) 0.055(4) -0.013(3) -0.039(4) 0.015(4)
C35 0.118(7) 0.079(5) 0.058(4) -0.007(3) -0.044(4) 0.004(4)
C36 0.066(5) 0.074(4) 0.050(3) 0.001(2) -0.023(3) -0.017(3)
C37 0.112(7) 0.098(5) 0.062(4) -0.018(3) -0.052(5) 0.019(4)
C38 0.117(7) 0.108(6) 0.067(4) -0.024(3) -0.058(5) 0.030(5)
C39 0.12(2) 0.084(5) 0.057(10) -0.013(5) -0.049(14) 0.018(12)
C40 0.28(3) 0.073(6) 0.095(12) 0.010(8) -0.131(18) -0.052(17)
C41 0.083(5) 0.080(4) 0.052(3) -0.004(2) -0.033(4) -0.004(3)
C42 0.092(6) 0.092(4) 0.048(3) -0.005(2) -0.031(4) 0.009(4)
C43 0.085(4) 0.062(3) 0.079(3) 0.009(3) -0.014(3) -0.020(3)
C44 0.094(14) 0.074(11) 0.080(6) 0.021(6) -0.018(8) -0.035(8)
C45 0.065(3) 0.049(2) 0.094(4) 0.028(2) -0.027(3) -0.011(2)
C46 0.141(18) 0.059(10) 0.069(6) 0.008(6) -0.017(8) -0.047(10)
C47 0.119(17) 0.095(13) 0.106(6) 0.051(8) -0.061(10) -0.055(10)
C48 0.15(2) 0.132(16) 0.097(6) 0.050(9) -0.061(11) -0.089(13)
C49 0.072(3) 0.058(3) 0.110(5) 0.042(3) -0.041(3) -0.018(2)
C50 0.071(3) 0.049(2) 0.115(5) 0.038(3) -0.041(3) -0.0159(19)
C51 0.074(4) 0.046(2) 0.100(4) 0.029(2) -0.040(3) -0.013(3)
C54 0.069(3) 0.043(2) 0.090(4) 0.022(2) -0.026(3) -0.013(3)
C56 0.108(11) 0.066(8) 0.089(6) 0.024(6) -0.034(5) 0.016(6)
C57 0.071(4) 0.051(2) 0.098(4) 0.032(2) -0.041(3) -0.016(3)
C58 0.087(6) 0.073(4) 0.051(3) -0.001(2) -0.033(3) -0.009(3)
C59 0.085(5) 0.085(4) 0.051(3) -0.002(2) -0.034(3) -0.009(4)
C60 0.17(3) 0.085(4) 0.037(10) 0.014(5) -0.035(14) -0.052(13)
C61 0.14(2) 0.086(4) 0.085(9) 0.013(6) -0.088(14) -0.044(14)
C62 0.120(6) 0.058(3) 0.089(5) -0.037(3) -0.011(3) -0.014(4)
C63 0.111(7) 0.075(5) 0.054(3) -0.005(3) -0.029(4) 0.038(4)
C64 0.141(8) 0.072(5) 0.061(3) -0.012(3) -0.054(4) 0.034(4)
C65 0.159(9) 0.079(5) 0.071(4) -0.009(3) -0.063(5) 0.040(4)
C66 0.116(7) 0.075(5) 0.069(3) -0.006(3) -0.044(5) 0.034(4)
C67 0.068(4) 0.049(3) 0.063(3) 0.015(2) -0.024(3) -0.007(2)
C68 0.077(4) 0.055(3) 0.073(3) 0.018(2) -0.033(3) -0.006(3)
C69 0.124(12) 0.062(8) 0.079(6) 0.018(6) -0.027(6) 0.027(7)
C70 0.076(11) 0.117(12) 0.106(7) 0.070(9) -0.002(7) 0.019(7)
C71 0.112(5) 0.062(3) 0.072(3) -0.028(2) -0.010(3) 0.010(3)
C72 0.087(12) 0.132(15) 0.117(9) 0.076(10) -0.010(7) 0.026(8)
C74 0.104(14) 0.068(12) 0.079(9) 0.019(8) -0.030(7) 0.023(9)
C79 0.105(14) 0.051(8) 0.070(10) 0.005(6) -0.006(6) -0.024(8)
C81 0.098(16) 0.12(2) 0.104(13) 0.060(13) -0.015(8) 0.032(11)
C82 0.119(17) 0.055(8) 0.076(12) 0.017(7) -0.004(7) -0.028(9)
C84 0.088(15) 0.069(14) 0.126(12) 0.052(12) -0.019(8) 0.004(9)
C85 0.173(18) 0.050(11) 0.063(7) -0.007(6) -0.040(7) 0.048(11)
C70A 0.076(15) 0.062(6) 0.044(10) 0.015(6) -0.011(8) 0.005(8)
C72A 0.068(14) 0.065(5) 0.065(11) 0.022(7) -0.023(9) -0.005(8)
C69A 0.101(19) 0.062(5) 0.085(14) -0.003(9) -0.046(12) 0.026(11)
C56A 0.102(18) 0.051(4) 0.109(16) 0.030(8) -0.060(13) -0.017(9)
C85A 0.107(12) 0.050(3) 0.119(11) 0.025(6) -0.065(9) -0.010(6)
C74A 0.108(13) 0.054(3) 0.121(11) 0.007(6) -0.068(9) 0.008(7)
C84A 0.124(14) 0.067(6) 0.106(10) 0.006(6) -0.064(9) 0.020(8)
C81A 0.098(12) 0.066(5) 0.085(9) 0.000(5) -0.042(8) 0.023(7)
C44A 0.101(18) 0.066(9) 0.096(15) 0.006(9) -0.010(8) -0.028(11)
C46A 0.071(14) 0.049(8) 0.114(15) 0.010(8) 0.001(8) -0.003(8)
C48A 0.070(14) 0.076(9) 0.085(14) -0.013(9) -0.019(6) -0.031(9)
C47A 0.053(13) 0.055(8) 0.132(18) 0.012(9) -0.011(8) -0.004(8)
C23A 0.23(3) 0.098(11) 0.098(18) -0.051(13) 0.064(17) -0.104(15)
C24A 0.16(3) 0.079(11) 0.12(2) -0.035(13) 0.040(17) -0.066(13)
C20A 0.11(3) 0.062(18) 0.13(2) -0.016(16) 0.035(18) -0.029(15)
C21A 0.10(3) 0.068(14) 0.23(3) -0.048(13) 0.088(19) -0.030(14)
C79A 0.17(3) 0.062(14) 0.076(8) 0.018(10) -0.045(13) -0.058(14)
C82A 0.14(2) 0.054(14) 0.085(7) 0.025(8) -0.037(11) -0.038(12)
C32A 0.16(2) 0.076(15) 0.053(8) -0.003(7) -0.012(10) -0.073(15)
C83A 0.12(2) 0.072(13) 0.097(10) 0.035(8) -0.046(11) -0.049(12)
C11A 0.152(16) 0.051(8) 0.133(10) -0.045(6) 0.033(10) -0.020(8)
C10A 0.161(15) 0.063(5) 0.089(5) -0.037(4) -0.004(8) -0.015(8)
C5A 0.190(17) 0.073(5) 0.095(6) -0.044(4) -0.015(9) -0.019(9)
C6A 0.182(17) 0.076(10) 0.158(14) -0.068(9) 0.044(13) -0.052(11)
C39A 0.12(2) 0.40(3) 0.053(12) -0.073(16) -0.043(13) 0.15(2)
C60A 0.12(2) 0.26(3) 0.042(10) -0.026(13) -0.032(11) 0.082(19)
C40A 0.39(5) 0.058(15) 0.092(12) -0.018(10) -0.15(2) 0.05(2)
C61A 0.26(4) 0.094(19) 0.090(12) -0.041(12) -0.116(19) 0.07(2)
O7A 0.168(17) 0.062(5) 0.082(6) -0.042(6) -0.018(10) -0.037(9)

loop_
_atom_type_symbol
_atom_type_description
_atom_type_scat_dispersion_real
_atom_type_scat_dispersion_imag
_atom_type_scat_source
C C 0.0033 0.0016 'International Tables Vol C Tables 4.2.6.8 and 6.1.1.4'
H H 0.0000 0.0000 'International Tables Vol C Tables 4.2.6.8 and 6.1.1.4'
Cd Cd -0.8075 1.2024 'International Tables Vol C Tables 4.2.6.8 and 6.1.1.4'
N N 0.0061 0.0033 'International Tables Vol C Tables 4.2.6.8 and 6.1.1.4'
O O 0.0106 0.0060 'International Tables Vol C Tables 4.2.6.8 and 6.1.1.4'

loop_
_geom_angle_atom_site_label_1
_geom_angle_atom_site_label_2
_geom_angle_atom_site_label_3
_geom_angle
_geom_angle_site_symmetry_1
_geom_angle_site_symmetry_3
C32 C83 C54 123.1(14) . .
C32 C83 H83 118.5 . .
C54 C83 H83 118.5 . .
O5 Cd1 O1 85.10(19) . .
O5 Cd1 N4 135.09(19) . .
O1 Cd1 N4 139.64(17) . .
O5 Cd1 O9 87.6(2) . .
O1 Cd1 O9 93.28(17) . .
N4 Cd1 O9 86.28(18) . .
O5 Cd1 N3 104.2(2) . 1_455
O1 Cd1 N3 91.78(19) . 1_455
N4 Cd1 N3 82.5(2) . 1_455
O9 Cd1 N3 167.52(19) . 1_455
O5 Cd1 O2 136.61(18) . .
O1 Cd1 O2 52.76(16) . .
N4 Cd1 O2 87.07(16) . .
O9 Cd1 O2 85.37(16) . .
N3 Cd1 O2 88.64(18) 1_455 .
O5 Cd1 O6 52.14(18) . .
O1 Cd1 O6 135.72(18) . .
N4 Cd1 O6 84.29(18) . .
O9 Cd1 O6 95.45(19) . .
N3 Cd1 O6 88.8(2) 1_455 .
O2 Cd1 O6 171.24(16) . .
O5 Cd1 C71 26.4(2) . .
O1 Cd1 C71 111.3(2) . .
N4 Cd1 C71 109.0(2) . .
O9 Cd1 C71 89.2(2) . .
N3 Cd1 C71 99.5(2) 1_455 .
O2 Cd1 C71 162.7(2) . .
O6 Cd1 C71 25.96(19) . .
O8 Cd2 N2 141.5(2) . 1_575
O8 Cd2 N1 96.5(2) . 1_475
N2 Cd2 N1 87.6(2) 1_575 1_475
O8 Cd2 O4 98.4(2) . 1_566
N2 Cd2 O4 100.8(2) 1_575 1_566
N1 Cd2 O4 143.31(19) 1_475 1_566
O8 Cd2 O7 54.5(4) . .
N2 Cd2 O7 90.1(5) 1_575 .
N1 Cd2 O7 118.8(15) 1_475 .
O4 Cd2 O7 97.1(16) 1_566 .
O8 Cd2 O3 125.8(2) . 1_566
N2 Cd2 O3 92.5(2) 1_575 1_566
N1 Cd2 O3 89.13(18) 1_475 1_566
O4 Cd2 O3 55.17(17) 1_566 1_566
O7 Cd2 O3 152.1(15) . 1_566
O8 Cd2 O7A 51.7(4) . .
N2 Cd2 O7A 89.9(5) 1_575 .
N1 Cd2 O7A 92.3(10) 1_475 .
O4 Cd2 O7A 123.0(9) 1_566 .
O7 Cd2 O7A 26.4(8) . .
O3 Cd2 O7A 177.2(4) 1_566 .
O8 Cd2 C58 115.6(2) . 1_566
N2 Cd2 C58 96.3(2) 1_575 1_566
N1 Cd2 C58 115.9(2) 1_475 1_566
O4 Cd2 C58 28.27(19) 1_566 1_566
O7 Cd2 C58 125.2(16) . 1_566
O3 Cd2 C58 26.95(19) 1_566 1_566
O7A Cd2 C58 151.3(9) . 1_566
O8 Cd2 C62 26.8(2) . .
N2 Cd2 C62 115.2(3) 1_575 .
N1 Cd2 C62 103.9(3) 1_475 .
O4 Cd2 C62 104.4(2) 1_566 .
O7 Cd2 C62 28.8(5) . .
O3 Cd2 C62 149.5(2) 1_566 .
O7A Cd2 C62 27.8(4) . .
C58 Cd2 C62 129.9(3) 1_566 .
C33 O1 Cd1 98.8(4) . .
C33 O2 Cd1 85.7(4) . .
C58 O3 Cd2 90.1(4) . 1_544
C58 O4 Cd2 91.8(4) . 1_544
C71 O5 Cd1 98.9(5) . .
C71 O6 Cd1 84.2(4) . .
C62 O7 Cd2 90.2(10) . .
C62 O8 Cd2 96.9(5) . .
C13 N1 C17 116.7(6) . .
C13 N1 Cd2 121.0(5) . 1_635
C17 N1 Cd2 121.5(4) . 1_635
C20A N2 C20 29(4) . .
C20A N2 C24 109(3) . .
C20 N2 C24 119(3) . .
C20A N2 C24A 120(3) . .
C20 N2 C24A 107(3) . .
C24 N2 C24A 41.5(17) . .
C20A N2 Cd2 127(3) . 1_535
C20 N2 Cd2 121(3) . 1_535
C24 N2 Cd2 119.6(13) . 1_535
C24A N2 Cd2 110.0(11) . 1_535
C29 N3 C25 115.0(6) . .
C29 N3 Cd1 124.3(5) . 1_655
C25 N3 Cd1 119.7(5) . 1_655
C63 N4 C64 116.3(6) . .
C63 N4 Cd1 121.2(4) . .
C64 N4 Cd1 122.5(5) . .
Cd1 O9 H1O9 135.7 . .
Cd1 O9 H2O9 116.4 . .
H1O9 O9 H2O9 107.7 . .
C8 C1 C2 118.5(6) . .
C8 C1 H1 120.8 . .
C2 C1 H1 120.8 . .
C4 C2 C1 124.0(9) . .
C4 C2 H2 118.0 . .
C1 C2 H2 118.0 . .
C4 C3 C9 121.6(10) . .
C4 C3 H3 119.2 . .
C9 C3 H3 119.2 . .
C2 C4 C3 116.6(8) . .
C2 C4 C7 123.3(9) . .
C3 C4 C7 119.4(9) . .
C7 C5 C10 121(2) . .
C7 C5 H5 119.6 . .
C10 C5 H5 119.6 . .
C7 C6 C11 124(3) . .
C7 C6 H6 118.1 . .
C11 C6 H6 118.1 . .
C6 C7 C5 117(2) . .
C6 C7 C6A 38(3) . .
C5 C7 C6A 96.9(19) . .
C6 C7 C5A 91.9(18) . .
C5 C7 C5A 70.8(16) . .
C6A C7 C5A 116.7(12) . .
C6 C7 C4 124.7(19) . .
C5 C7 C4 116.6(13) . .
C6A C7 C4 122.5(12) . .
C5A C7 C4 118.0(9) . .
C9 C8 C1 119.0(7) . .
C9 C8 C71 120.4(8) . .
C1 C8 C71 120.4(7) . .
C8 C9 C3 118.9(9) . .
C8 C9 H9 120.5 . .
C3 C9 H9 120.5 . .
C12 C10 C5 112(2) . .
C12 C10 H10 123.9 . .
C5 C10 H10 123.9 . .
C12 C11 C6 122(3) . .
C12 C11 H11 119.2 . .
C6 C11 H11 119.2 . .
C11 C12 C11A 45.7(15) . .
C11 C12 C10A 87.9(15) . .
C11A C12 C10A 116.8(10) . .
C11 C12 C10 120.9(18) . .
C11A C12 C10 98.1(16) . .
C10A C12 C10 68.0(13) . .
C11 C12 C62 125.6(16) . .
C11A C12 C62 121.7(10) . .
C10A C12 C62 120.3(9) . .
C10 C12 C62 113.0(12) . .
N1 C13 C14 125.2(7) . .
N1 C13 H13 117.4 . .
C14 C13 H13 117.4 . .
C13 C14 C15 120.0(7) . .
C13 C14 H14 120.0 . .
C15 C14 H14 120.0 . .
C14 C15 C16 114.4(6) . .
C14 C15 C18 123.1(7) . .
C16 C15 C18 122.4(7) . .
C17 C16 C15 121.0(7) . .
C17 C16 H16 119.5 . .
C15 C16 H16 119.5 . .
N1 C17 C16 122.4(7) . .
N1 C17 H17 118.8 . .
C16 C17 H17 118.8 . .
C81 C18 C74A 77.6(14) . .
C81 C18 C81A 55.8(13) . .
C74A C18 C81A 118.3(10) . .
C81 C18 C15 127.9(12) . .
C74A C18 C15 120.8(9) . .
C81A C18 C15 119.6(8) . .
C81 C18 C74 112.1(13) . .
C74A C18 C74 61.9(9) . .
C81A C18 C74 98.2(10) . .
C15 C18 C74 119.6(8) . .
N2 C20 C21 122(4) . .
N2 C20 H20 118.8 . .
C21 C20 H20 118.8 . .
C20 C21 C22 122(2) . .
C20 C21 H21 119.1 . .
C22 C21 H21 119.1 . .
C23 C22 C21A 103(2) . .
C23 C22 C23A 44(3) . .
C21A C22 C23A 115.3(16) . .
C23 C22 C21 113.1(18) . .
C21A C22 C21 29(2) . .
C23A C22 C21 102.3(14) . .
C23 C22 C43 121.7(14) . .
C21A C22 C43 121.9(14) . .
C23A C22 C43 122.3(10) . .
C21 C22 C43 124.5(11) . .
C22 C23 C24 120(3) . .
C22 C23 H23 120.0 . .
C24 C23 H23 120.0 . .
N2 C24 C23 121(2) . .
N2 C24 H24 119.3 . .
C23 C24 H24 119.3 . .
N3 C25 C26 122.9(8) . .
N3 C25 H25 118.6 . .
C26 C25 H25 118.6 . .
C27 C26 C25 121.6(7) . .
C27 C26 H26 119.2 . .
C25 C26 H26 119.2 . .
C26 C27 C28 114.6(7) . .
C26 C27 C30 120.7(7) . .
C28 C27 C30 124.8(6) . .
C29 C28 C27 120.0(7) . .
C29 C28 H28 120.0 . .
C27 C28 H28 120.0 . .
N3 C29 C28 125.8(7) . .
N3 C29 H29 117.1 . .
C28 C29 H29 117.1 . .
C32A C30 C79 100.5(12) . .
C32A C30 C79A 117.9(13) . .
C79 C30 C79A 41.1(11) . .
C32A C30 C32 47.3(11) . .
C79 C30 C32 120.8(12) . .
C79A C30 C32 103.7(12) . .
C32A C30 C27 121.9(10) . .
C79 C30 C27 119.8(9) . .
C79A C30 C27 120.0(11) . .
C32 C30 C27 119.3(9) . .
C83 C32 C30 116.1(14) . .
C83 C32 H32 121.9 . .
C30 C32 H32 121.9 . .
O1 C33 O2 122.7(6) . .
O1 C33 C36 117.7(7) . .
O2 C33 C36 119.6(6) . .
C36 C34 C35 123.7(8) . .
C36 C34 H34 118.1 . .
C35 C34 H34 118.1 . .
C41 C35 C34 118.4(8) . .
C41 C35 H35 120.8 . .
C34 C35 H35 120.8 . .
C37 C36 C34 117.1(7) . .
C37 C36 C33 120.6(7) . .
C34 C36 C33 122.4(7) . .
C36 C37 C38 122.1(8) . .
C36 C37 H37 119.0 . .
C38 C37 H37 119.0 . .
C37 C38 C41 119.4(7) . .
C37 C38 H38 120.3 . .
C41 C38 H38 120.3 . .
C42 C39 C60 122.3(17) . .
C42 C39 H39 118.9 . .
C60 C39 H39 118.9 . .
C61 C40 C42 113(3) . .
C61 C40 H40 123.7 . .
C42 C40 H40 123.7 . .
C35 C41 C38 119.3(7) . .
C35 C41 C42 120.6(7) . .
C38 C41 C42 120.1(7) . .
C40A C42 C39 107.9(14) . .
C40A C42 C39A 109(2) . .
C39 C42 C39A 41.5(15) . .
C40A C42 C41 126.7(14) . .
C39 C42 C41 120.1(10) . .
C39A C42 C41 121.6(11) . .
C40A C42 C40 17(4) . .
C39 C42 C40 120.3(16) . .
C39A C42 C40 110(3) . .
C41 C42 C40 118.7(13) . .
C48A C43 C46 93.3(12) . .
C48A C43 C48 42.8(10) . .
C46 C43 C48 119.4(11) . .
C48A C43 C46A 115.5(13) . .
C46 C43 C46A 48.5(10) . .
C48 C43 C46A 106.1(13) . .
C48A C43 C22 124.9(12) . .
C46 C43 C22 119.8(9) . .
C48 C43 C22 120.0(10) . .
C46A C43 C22 119.4(10) . .
C45 C44 C46 121.4(14) . .
C45 C44 H44 119.3 . .
C46 C44 H44 119.3 . .
C47A C45 C44 94.6(13) . .
C47A C45 C44A 117.4(14) . .
C44 C45 C44A 50.1(10) . .
C47A C45 C47 42.3(11) . .
C44 C45 C47 116.2(10) . .
C44A C45 C47 102.4(12) . .
C47A C45 C49 123.2(13) . .
C44 C45 C49 121.6(9) . .
C44A C45 C49 119.3(11) . .
C47 C45 C49 121.7(9) . .
C43 C46 C44 121.8(13) . .
C43 C46 H46 119.1 . .
C44 C46 H46 119.1 . .
C48 C47 C45 122.6(14) . .
C48 C47 H47 118.7 . .
C45 C47 H47 118.7 . .
C43 C48 C47 117.5(16) . .
C43 C48 H48 121.3 . .
C47 C48 H48 121.3 . .
C50 C49 C57 124.5(6) . .
C50 C49 C45 121.5(6) . .
C57 C49 C45 113.9(6) . .
C49 C50 C54 120.7(6) . .
C49 C50 C51 124.3(6) . .
C54 C50 C51 115.0(6) . .
C84 C51 C85A 81.1(14) . .
C84 C51 C50 120.2(12) . .
C85A C51 C50 126.0(9) . .
C84 C51 C84A 53.7(12) . .
C85A C51 C84A 114.0(10) . .
C50 C51 C84A 118.2(8) . .
C84 C51 C85 124.0(13) . .
C85A C51 C85 63.8(11) . .
C50 C51 C85 115.6(9) . .
C84A C51 C85 101.7(10) . .
C82 C54 C82A 38.2(11) . .
C82 C54 C83A 97.7(11) . .
C82A C54 C83A 120.6(13) . .
C82 C54 C83 117.7(12) . .
C82A C54 C83 106.5(13) . .
C83A C54 C83 50.9(9) . .
C82 C54 C50 123.3(12) . .
C82A C54 C50 122.8(12) . .
C83A C54 C50 114.8(10) . .
C83 C54 C50 118.9(9) . .
C69 C56 C57 119.4(12) . .
C69 C56 H56 120.3 . .
C57 C56 H56 120.3 . .
C72 C57 C56A 85.2(14) . .
C72 C57 C56 119.0(10) . .
C56A C57 C56 60.5(11) . .
C72 C57 C49 123.9(10) . .
C56A C57 C49 124.1(11) . .
C56 C57 C49 117.1(8) . .
C72 C57 C72A 51.3(10) . .
C56A C57 C72A 114.1(13) . .
C56 C57 C72A 96.6(9) . .
C49 C57 C72A 121.2(10) . .
O3 C58 O4 122.7(7) . .
O3 C58 C59 120.5(7) . .
O4 C58 C59 116.8(7) . .
O3 C58 Cd2 62.9(4) . 1_544
O4 C58 Cd2 59.9(4) . 1_544
C59 C58 Cd2 174.6(6) . 1_544
C61 C59 C61A 30(2) . .
C61 C59 C60A 100.5(18) . .
C61A C59 C60A 112.5(14) . .
C61 C59 C60 120.8(15) . .
C61A C59 C60 110.4(14) . .
C60A C59 C60 42.4(12) . .
C61 C59 C58 121.8(14) . .
C61A C59 C58 123.2(12) . .
C60A C59 C58 123.1(10) . .
C60 C59 C58 117.5(10) . .
C59 C60 C39 117.1(16) . .
C59 C60 H60 121.5 . .
C39 C60 H60 121.5 . .
C59 C61 C40 125(3) . .
C59 C61 H61 117.5 . .
C40 C61 H61 117.5 . .
O8 C62 O7A 113.9(11) . .
O8 C62 O7 114.0(10) . .
O7A C62 O7 51.7(12) . .
O8 C62 C12 119.3(8) . .
O7A C62 C12 118.9(11) . .
O7 C62 C12 121.2(11) . .
O8 C62 Cd2 56.4(4) . .
O7A C62 Cd2 67.0(8) . .
O7 C62 Cd2 61.0(7) . .
C12 C62 Cd2 174.0(7) . .
N4 C63 C66 123.8(7) . .
N4 C63 H63 118.1 . .
C66 C63 H63 118.1 . .
N4 C64 C65 124.7(7) . .
N4 C64 H64 117.6 . .
C65 C64 H64 117.6 . .
C64 C65 C67 118.2(7) . .
C64 C65 H65 120.9 . .
C67 C65 H65 120.9 . .
C63 C66 C67 120.8(7) . .
C63 C66 H66 119.6 . .
C67 C66 H66 119.6 . .
C66 C67 C65 115.9(7) . .
C66 C67 C68 124.0(7) . .
C65 C67 C68 120.1(6) . .
C69A C68 C70 88.7(13) . .
C69A C68 C70A 121.8(13) . .
C70 C68 C70A 50.1(9) . .
C69A C68 C67 119.4(11) . .
C70 C68 C67 125.7(9) . .
C70A C68 C67 118.2(10) . .
C69A C68 C69 55.3(11) . .
C70 C68 C69 115.2(9) . .
C70A C68 C69 102.1(11) . .
C67 C68 C69 119.0(7) . .
C56 C69 C68 118.6(11) . .
C56 C69 H69 120.7 . .
C68 C69 H69 120.7 . .
C68 C70 C72 122.0(14) . .
C68 C70 H70 119.0 . .
C72 C70 H70 119.0 . .
O6 C71 O5 123.7(7) . .
O6 C71 C8 119.6(8) . .
O5 C71 C8 116.6(8) . .
O6 C71 Cd1 69.9(4) . .
O5 C71 Cd1 54.7(4) . .
C8 C71 Cd1 165.1(6) . .
C57 C72 C70 125.5(14) . .
C57 C72 H72 117.3 . .
C70 C72 H72 117.3 . .
C85 C74 C18 121.8(17) . .
C85 C74 H74 119.1 . .
C18 C74 H74 119.1 . .
C30 C79 C82 118.5(16) . .
C30 C79 H79 120.7 . .
C82 C79 H79 120.7 . .
C18 C81 C84 127(2) . .
C18 C81 H81 116.3 . .
C84 C81 H81 116.3 . .
C54 C82 C79 123.4(18) . .
C54 C82 H82 118.3 . .
C79 C82 H82 118.3 . .
C51 C84 C81 120(2) . .
C51 C84 H84 120.1 . .
C81 C84 H84 120.1 . .
C74 C85 C51 113.9(17) . .
C74 C85 H85 123.0 . .
C51 C85 H85 123.0 . .
C68 C70A C72A 116.0(17) . .
C68 C70A H70A 122.0 . .
C72A C70A H70A 122.0 . .
C70A C72A C57 120.5(17) . .
C70A C72A H72A 119.8 . .
C57 C72A H72A 119.8 . .
C68 C69A C56A 120.8(19) . .
C68 C69A H69A 119.6 . .
C56A C69A H69A 119.6 . .
C57 C56A C69A 125.2(19) . .
C57 C56A H56A 117.4 . .
C69A C56A H56A 117.4 . .
C51 C85A C74A 127.8(13) . .
C51 C85A H85A 116.1 . .
C74A C85A H85A 116.1 . .
C18 C74A C85A 118.5(13) . .
C18 C74A H74A 120.7 . .
C85A C74A H74A 120.7 . .
C81A C84A C51 116.8(12) . .
C81A C84A H84A 121.6 . .
C51 C84A H84A 121.6 . .
C84A C81A C18 121.3(13) . .
C84A C81A H81A 119.4 . .
C18 C81A H81A 119.4 . .
C46A C44A C45 120.9(19) . .
C46A C44A H44A 119.6 . .
C45 C44A H44A 119.6 . .
C44A C46A C43 118.3(18) . .
C44A C46A H46A 120.9 . .
C43 C46A H46A 120.9 . .
C43 C48A C47A 124(2) . .
C43 C48A H48A 118.2 . .
C47A C48A H48A 118.2 . .
C45 C47A C48A 124(2) . .
C45 C47A H47A 117.9 . .
C48A C47A H47A 117.9 . .
C24A C23A C22 126.6(18) . .
C24A C23A H23A 116.7 . .
C22 C23A H23A 116.7 . .
C23A C24A N2 114(2) . .
C23A C24A H24A 123.0 . .
N2 C24A H24A 123.0 . .
N2 C20A C21A 123(4) . .
N2 C20A H20A 118.5 . .
C21A C20A H20A 118.5 . .
C22 C21A C20A 119(3) . .
C22 C21A H21A 120.3 . .
C20A C21A H21A 120.3 . .
C30 C79A C82A 120.3(19) . .
C30 C79A H79A 119.9 . .
C82A C79A H79A 119.9 . .
C54 C82A C79A 120(2) . .
C54 C82A H82A 119.9 . .
C79A C82A H82A 119.9 . .
C30 C32A C83A 123.2(15) . .
C30 C32A H32A 118.4 . .
C83A C32A H32A 118.4 . .
C54 C83A C32A 113.7(16) . .
C54 C83A H83A 123.2 . .
C32A C83A H83A 123.2 . .
C6A C11A C12 123.8(16) . .
C6A C11A H11A 118.1 . .
C12 C11A H11A 118.1 . .
C12 C10A C5A 120.8(13) . .
C12 C10A H10A 119.6 . .
C5A C10A H10A 119.6 . .
C10A C5A C7 117.0(12) . .
C10A C5A H5AA 121.5 . .
C7 C5A H5AA 121.5 . .
C11A C6A C7 119.6(18) . .
C11A C6A H6A 120.2 . .
C7 C6A H6A 120.2 . .
C60A C39A C42 118.1(19) . .
C60A C39A H39A 120.9 . .
C42 C39A H39A 120.9 . .
C39A C60A C59 127.2(19) . .
C39A C60A H60A 116.4 . .
C59 C60A H60A 116.4 . .
C42 C40A C61A 131(2) . .
C42 C40A H40A 114.3 . .
C61A C40A H40A 114.3 . .
C40A C61A C59 115(3) . .
C40A C61A H61A 122.6 . .
C59 C61A H61A 122.6 . .
C62 O7A Cd2 85.2(10) . .

loop_
_geom_bond_atom_site_label_1
_geom_bond_atom_site_label_2
_geom_bond_distance
_geom_bond_site_symmetry_2
C83 C32 1.41(2) .
C83 C54 1.427(18) .
C83 H83 0.9300 .
Cd1 O5 2.277(5) .
Cd1 O1 2.305(4) .
Cd1 N4 2.332(5) .
Cd1 O9 2.353(5) .
Cd1 N3 2.363(5) 1_455
Cd1 O2 2.567(4) .
Cd1 O6 2.602(4) .
Cd1 C71 2.757(7) .
Cd2 O8 2.263(5) .
Cd2 N2 2.309(6) 1_575
Cd2 N1 2.321(5) 1_475
Cd2 O4 2.323(5) 1_566
Cd2 O7 2.361(14) .
Cd2 O3 2.388(4) 1_566
Cd2 O7A 2.493(17) .
Cd2 C58 2.682(7) 1_566
Cd2 C62 2.698(7) .
O1 C33 1.225(8) .
O2 C33 1.256(8) .
O3 C58 1.216(8) .
O3 Cd2 2.388(4) 1_544
O4 C58 1.271(8) .
O4 Cd2 2.323(5) 1_544
O5 C71 1.241(9) .
O6 C71 1.213(9) .
O7 C62 1.30(2) .
O8 C62 1.224(9) .
N1 C13 1.290(8) .
N1 C17 1.328(8) .
N1 Cd2 2.321(5) 1_635
N2 C20A 1.24(4) .
N2 C20 1.29(4) .
N2 C24 1.33(3) .
N2 C24A 1.45(3) .
N2 Cd2 2.309(6) 1_535
N3 C29 1.298(8) .
N3 C25 1.328(9) .
N3 Cd1 2.363(5) 1_655
N4 C63 1.316(8) .
N4 C64 1.317(8) .
O9 H1O9 0.8500 .
O9 H2O9 0.8500 .
C1 C8 1.383(9) .
C1 C2 1.391(9) .
C1 H1 0.9300 .
C2 C4 1.309(12) .
C2 H2 0.9300 .
C3 C4 1.385(12) .
C3 C9 1.401(10) .
C3 H3 0.9300 .
C4 C7 1.490(10) .
C5 C7 1.38(3) .
C5 C10 1.52(3) .
C5 H5 0.9300 .
C6 C7 1.20(4) .
C6 C11 1.47(4) .
C6 H6 0.9300 .
C7 C6A 1.40(2) .
C7 C5A 1.448(16) .
C8 C9 1.361(11) .
C8 C71 1.550(10) .
C9 H9 0.9300 .
C10 C12 1.46(3) .
C10 H10 0.9300 .
C11 C12 1.22(3) .
C11 H11 0.9300 .
C12 C11A 1.366(17) .
C12 C10A 1.394(14) .
C12 C62 1.500(9) .
C13 C14 1.359(9) .
C13 H13 0.9300 .
C14 C15 1.385(9) .
C14 H14 0.9300 .
C15 C16 1.393(9) .
C15 C18 1.501(9) .
C16 C17 1.367(9) .
C16 H16 0.9300 .
C17 H17 0.9300 .
C18 C81 1.29(2) .
C18 C74A 1.329(14) .
C18 C81A 1.432(15) .
C18 C74 1.61(2) .
C20 C21 1.33(6) .
C20 H20 0.9300 .
C21 C22 1.48(3) .
C21 H21 0.9300 .
C22 C23 1.32(3) .
C22 C21A 1.33(3) .
C22 C23A 1.39(2) .
C22 C43 1.484(9) .
C23 C24 1.44(4) .
C23 H23 0.9300 .
C24 H24 0.9300 .
C25 C26 1.383(10) .
C25 H25 0.9300 .
C26 C27 1.355(9) .
C26 H26 0.9300 .
C27 C28 1.382(9) .
C27 C30 1.481(9) .
C28 C29 1.361(9) .
C28 H28 0.9300 .
C29 H29 0.9300 .
C30 C32A 1.37(2) .
C30 C79 1.393(18) .
C30 C79A 1.39(2) .
C30 C32 1.417(17) .
C32 H32 0.9300 .
C33 C36 1.520(9) .
C34 C36 1.370(9) .
C34 C35 1.391(9) .
C34 H34 0.9300 .
C35 C41 1.373(10) .
C35 H35 0.9300 .
C36 C37 1.364(9) .
C37 C38 1.386(9) .
C37 H37 0.9300 .
C38 C41 1.412(10) .
C38 H38 0.9300 .
C39 C42 1.40(2) .
C39 C60 1.44(3) .
C39 H39 0.9300 .
C40 C61 1.45(3) .
C40 C42 1.49(3) .
C40 H40 0.9300 .
C41 C42 1.477(10) .
C42 C40A 1.30(3) .
C42 C39A 1.46(2) .
C43 C48A 1.32(2) .
C43 C46 1.352(16) .
C43 C48 1.390(17) .
C43 C46A 1.46(2) .
C44 C45 1.331(15) .
C44 C46 1.400(17) .
C44 H44 0.9300 .
C45 C47A 1.24(2) .
C45 C44A 1.43(2) .
C45 C47 1.431(18) .
C45 C49 1.504(9) .
C46 H46 0.9300 .
C47 C48 1.39(2) .
C47 H47 0.9300 .
C48 H48 0.9300 .
C49 C50 1.343(10) .
C49 C57 1.494(9) .
C50 C54 1.507(9) .
C50 C51 1.510(9) .
C51 C84 1.23(2) .
C51 C85A 1.294(14) .
C51 C84A 1.517(16) .
C51 C85 1.55(2) .
C54 C82 1.30(2) .
C54 C82A 1.37(2) .
C54 C83A 1.401(19) .
C56 C69 1.323(15) .
C56 C57 1.466(14) .
C56 H56 0.9300 .
C57 C72 1.224(15) .
C57 C56A 1.27(2) .
C57 C72A 1.49(2) .
C58 C59 1.514(9) .
C58 Cd2 2.682(7) 1_544
C59 C61 1.36(3) .
C59 C61A 1.40(3) .
C59 C60A 1.42(2) .
C59 C60 1.42(2) .
C60 H60 0.9300 .
C61 H61 0.9300 .
C62 O7A 1.263(16) .
C63 C66 1.357(9) .
C63 H63 0.9300 .
C64 C65 1.382(9) .
C64 H64 0.9300 .
C65 C67 1.400(9) .
C65 H65 0.9300 .
C66 C67 1.377(9) .
C66 H66 0.9300 .
C67 C68 1.532(9) .
C68 C69A 1.30(2) .
C68 C70 1.306(14) .
C68 C70A 1.38(2) .
C68 C69 1.550(16) .
C69 H69 0.9300 .
C70 C72 1.382(17) .
C70 H70 0.9300 .
C72 H72 0.9300 .
C74 C85 1.30(2) .
C74 H74 0.9300 .
C79 C82 1.43(2) .
C79 H79 0.9300 .
C81 C84 1.39(3) .
C81 H81 0.9300 .
C82 H82 0.9300 .
C84 H84 0.9300 .
C85 H85 0.9300 .
C70A C72A 1.42(2) .
C70A H70A 0.9300 .
C72A H72A 0.9300 .
C69A C56A 1.38(2) .
C69A H69A 0.9300 .
C56A H56A 0.9300 .
C85A C74A 1.352(16) .
C85A H85A 0.9300 .
C74A H74A 0.9300 .
C84A C81A 1.354(16) .
C84A H84A 0.9300 .
C81A H81A 0.9300 .
C44A C46A 1.38(3) .
C44A H44A 0.9300 .
C46A H46A 0.9300 .
C48A C47A 1.38(3) .
C48A H48A 0.9300 .
C47A H47A 0.9300 .
C23A C24A 1.38(3) .
C23A H23A 0.9300 .
C24A H24A 0.9300 .
C20A C21A 1.47(5) .
C20A H20A 0.9300 .
C21A H21A 0.9300 .
C79A C82A 1.42(3) .
C79A H79A 0.9300 .
C82A H82A 0.9300 .
C32A C83A 1.49(2) .
C32A H32A 0.9300 .
C83A H83A 0.9300 .
C11A C6A 1.34(2) .
C11A H11A 0.9300 .
C10A C5A 1.418(15) .
C10A H10A 0.9300 .
C5A H5AA 0.9300 .
C6A H6A 0.9300 .
C39A C60A 1.28(3) .
C39A H39A 0.9300 .
C60A H60A 0.9300 .
C40A C61A 1.34(3) .
C40A H40A 0.9300 .
C61A H61A 0.9300 .

loop_
_geom_torsion_atom_site_label_1
_geom_torsion_atom_site_label_2
_geom_torsion_atom_site_label_3
_geom_torsion_atom_site_label_4
_geom_torsion
_geom_torsion_site_symmetry_1
O5 Cd1 O1 C33 168.4(5) .
N4 Cd1 O1 C33 -6.9(6) .
O9 Cd1 O1 C33 81.2(5) .
N3 Cd1 O1 C33 -87.4(5) 1_455
O2 Cd1 O1 C33 -0.5(4) .
O6 Cd1 O1 C33 -177.6(4) .
C71 Cd1 O1 C33 171.6(5) .
O5 Cd1 O2 C33 -15.7(5) .
O1 Cd1 O2 C33 0.5(4) .
N4 Cd1 O2 C33 176.3(4) .
O9 Cd1 O2 C33 -97.2(4) .
N3 Cd1 O2 C33 93.7(4) 1_455
O6 Cd1 O2 C33 167.0(11) .
C71 Cd1 O2 C33 -24.9(9) .
O1 Cd1 O5 C71 173.3(6) .
N4 Cd1 O5 C71 -10.9(7) .
O9 Cd1 O5 C71 -93.2(6) .
N3 Cd1 O5 C71 82.7(6) 1_455
O2 Cd1 O5 C71 -173.8(5) .
O6 Cd1 O5 C71 5.6(6) .
O5 Cd1 O6 C71 -5.7(6) .
O1 Cd1 O6 C71 -23.5(7) .
N4 Cd1 O6 C71 162.6(6) .
O9 Cd1 O6 C71 76.9(6) .
N3 Cd1 O6 C71 -114.8(6) 1_455
O2 Cd1 O6 C71 171.9(10) .
O8 Cd2 O7 C62 11.9(17) .
N2 Cd2 O7 C62 -152(3) 1_575
N1 Cd2 O7 C62 -65(3) 1_475
O4 Cd2 O7 C62 107(3) 1_566
O3 Cd2 O7 C62 113(2) 1_566
O7A Cd2 O7 C62 -62.2(17) .
C58 Cd2 O7 C62 110(3) 1_566
N2 Cd2 O8 C62 13.8(8) 1_575
N1 Cd2 O8 C62 108.1(6) 1_475
O4 Cd2 O8 C62 -105.5(6) 1_566
O7 Cd2 O8 C62 -13(2) .
O3 Cd2 O8 C62 -158.2(6) 1_566
O7A Cd2 O8 C62 20.3(14) .
C58 Cd2 O8 C62 -129.1(6) 1_566
O5 Cd1 N4 C63 -164.7(6) .
O1 Cd1 N4 C63 8.7(7) .
O9 Cd1 N4 C63 -81.9(6) .
N3 Cd1 N4 C63 92.6(6) 1_455
O2 Cd1 N4 C63 3.6(6) .
O6 Cd1 N4 C63 -177.8(6) .
C71 Cd1 N4 C63 -169.9(6) .
O5 Cd1 N4 C64 17.5(7) .
O1 Cd1 N4 C64 -169.0(6) .
O9 Cd1 N4 C64 100.3(6) .
N3 Cd1 N4 C64 -85.1(6) 1_455
O2 Cd1 N4 C64 -174.1(6) .
O6 Cd1 N4 C64 4.5(6) .
C71 Cd1 N4 C64 12.4(7) .
C8 C1 C2 C4 -0.4(16) .
C1 C2 C4 C3 -9.5(19) .
C1 C2 C4 C7 -180.0(9) .
C9 C3 C4 C2 11(2) .
C9 C3 C4 C7 -178.0(11) .
C11 C6 C7 C5 23(5) .
C11 C6 C7 C6A 87(5) .
C11 C6 C7 C5A -46(4) .
C11 C6 C7 C4 -173(2) .
C10 C5 C7 C6 -18(5) .
C10 C5 C7 C6A -52(4) .
C10 C5 C7 C5A 64(3) .
C10 C5 C7 C4 177(3) .
C2 C4 C7 C6 63(3) .
C3 C4 C7 C6 -107(3) .
C2 C4 C7 C5 -132(2) .
C3 C4 C7 C5 58(2) .
C2 C4 C7 C6A 109(2) .
C3 C4 C7 C6A -61(2) .
C2 C4 C7 C5A -51.0(17) .
C3 C4 C7 C5A 138.8(14) .
C2 C1 C8 C9 9.2(13) .
C2 C1 C8 C71 -175.6(8) .
C1 C8 C9 C3 -7.5(17) .
C71 C8 C9 C3 177.3(11) .
C4 C3 C9 C8 -3(2) .
C7 C5 C10 C12 5(5) .
C7 C6 C11 C12 -15(5) .
C6 C11 C12 C11A -69(3) .
C6 C11 C12 C10A 63(3) .
C6 C11 C12 C10 0(4) .
C6 C11 C12 C62 -171(2) .
C5 C10 C12 C11 4(4) .
C5 C10 C12 C11A 46(3) .
C5 C10 C12 C10A -70(2) .
C5 C10 C12 C62 176(2) .
C17 N1 C13 C14 5.2(13) .
Cd2 N1 C13 C14 -164.3(7) 1_635
N1 C13 C14 C15 -0.1(14) .
C13 C14 C15 C16 -4.1(12) .
C13 C14 C15 C18 178.6(7) .
C14 C15 C16 C17 3.4(12) .
C18 C15 C16 C17 -179.3(7) .
C13 N1 C17 C16 -5.9(12) .
Cd2 N1 C17 C16 163.5(6) 1_635
C15 C16 C17 N1 1.6(13) .
C14 C15 C18 C81 -40(2) .
C16 C15 C18 C81 142.6(19) .
C14 C15 C18 C74A -138.7(11) .
C16 C15 C18 C74A 44.2(13) .
C14 C15 C18 C81A 27.6(13) .
C16 C15 C18 C81A -149.5(10) .
C14 C15 C18 C74 148.2(11) .
C16 C15 C18 C74 -28.8(14) .
C20A N2 C20 C21 -75(9) .
C24 N2 C20 C21 2(5) .
C24A N2 C20 C21 46(4) .
Cd2 N2 C20 C21 172(3) 1_535
N2 C20 C21 C22 -7(5) .
C20 C21 C22 C23 14(5) .
C20 C21 C22 C21A 90(5) .
C20 C21 C22 C23A -31(4) .
C20 C21 C22 C43 -176(3) .
C21A C22 C23 C24 -46(5) .
C23A C22 C23 C24 67(4) .
C21 C22 C23 C24 -17(6) .
C43 C22 C23 C24 172(3) .
C20A N2 C24 C23 24(4) .
C20 N2 C24 C23 -6(5) .
C24A N2 C24 C23 -89(4) .
Cd2 N2 C24 C23 -176(3) 1_535
C22 C23 C24 N2 14(6) .
C29 N3 C25 C26 2.9(16) .
Cd1 N3 C25 C26 171.8(9) 1_655
N3 C25 C26 C27 -5.1(19) .
C25 C26 C27 C28 4.8(15) .
C25 C26 C27 C30 -175.8(10) .
C26 C27 C28 C29 -3.0(13) .
C30 C27 C28 C29 177.7(8) .
C25 N3 C29 C28 -1.1(14) .
Cd1 N3 C29 C28 -169.4(7) 1_655
C27 C28 C29 N3 1.2(14) .
C26 C27 C30 C32A -24(2) .
C28 C27 C30 C32A 155.6(19) .
C26 C27 C30 C79 -150.8(14) .
C28 C27 C30 C79 28.5(16) .
C26 C27 C30 C79A 161.4(18) .
C28 C27 C30 C79A -19(2) .
C26 C27 C30 C32 31.8(17) .
C28 C27 C30 C32 -148.9(14) .
C54 C83 C32 C30 -5(3) .
C32A C30 C32 C83 -70.0(18) .
C79 C30 C32 C83 5(2) .
C79A C30 C32 C83 46(2) .
C27 C30 C32 C83 -177.8(12) .
Cd1 O1 C33 O2 0.9(8) .
Cd1 O1 C33 C36 180.0(5) .
Cd1 O2 C33 O1 -0.8(7) .
Cd1 O2 C33 C36 -179.8(6) .
C36 C34 C35 C41 2.8(14) .
C35 C34 C36 C37 -2.2(13) .
C35 C34 C36 C33 179.1(7) .
O1 C33 C36 C37 -172.4(7) .
O2 C33 C36 C37 6.7(11) .
O1 C33 C36 C34 6.3(11) .
O2 C33 C36 C34 -174.7(7) .
C34 C36 C37 C38 -1.0(13) .
C33 C36 C37 C38 177.7(7) .
C36 C37 C38 C41 3.3(14) .
C34 C35 C41 C38 -0.3(13) .
C34 C35 C41 C42 -179.5(7) .
C37 C38 C41 C35 -2.6(13) .
C37 C38 C41 C42 176.6(8) .
C60 C39 C42 C40A 26(4) .
C60 C39 C42 C39A -73(3) .
C60 C39 C42 C41 -178.5(16) .
C60 C39 C42 C40 13(4) .
C35 C41 C42 C40A -179(4) .
C38 C41 C42 C40A 2(4) .
C35 C41 C42 C39 29.9(19) .
C38 C41 C42 C39 -149.3(17) .
C35 C41 C42 C39A -19(3) .
C38 C41 C42 C39A 162(2) .
C35 C41 C42 C40 -161(3) .
C38 C41 C42 C40 20(3) .
C61 C40 C42 C40A -63(9) .
C61 C40 C42 C39 -16(6) .
C61 C40 C42 C39A 28(5) .
C61 C40 C42 C41 175(3) .
C23 C22 C43 C48A 127(4) .
C21A C22 C43 C48A -8(3) .
C23A C22 C43 C48A 180(3) .
C21 C22 C43 C48A -43(2) .
C23 C22 C43 C46 8(4) .
C21A C22 C43 C46 -127(3) .
C23A C22 C43 C46 61(3) .
C21 C22 C43 C46 -161.4(18) .
C23 C22 C43 C48 178(4) .
C21A C22 C43 C48 43(3) .
C23A C22 C43 C48 -129(3) .
C21 C22 C43 C48 8(2) .
C23 C22 C43 C46A -48(4) .
C21A C22 C43 C46A 177(3) .
C23A C22 C43 C46A 5(3) .
C21 C22 C43 C46A 142.2(19) .
C46 C44 C45 C47A -47.8(19) .
C46 C44 C45 C44A 74.5(19) .
C46 C44 C45 C47 -10(2) .
C46 C44 C45 C49 178.2(12) .
C48A C43 C46 C44 43(2) .
C48 C43 C46 C44 8(2) .
C46A C43 C46 C44 -78.2(19) .
C22 C43 C46 C44 177.4(13) .
C45 C44 C46 C43 2(3) .
C47A C45 C47 C48 75(2) .
C44 C45 C47 C48 9(2) .
C44A C45 C47 C48 -42(2) .
C49 C45 C47 C48 -179.0(15) .
C48A C43 C48 C47 -68(2) .
C46 C43 C48 C47 -8(3) .
C46A C43 C48 C47 43(2) .
C22 C43 C48 C47 -178.0(14) .
C45 C47 C48 C43 0(3) .
C47A C45 C49 C50 -64(2) .
C44 C45 C49 C50 56.7(16) .
C44A C45 C49 C50 115.5(17) .
C47 C45 C49 C50 -114.9(15) .
C47A C45 C49 C57 113.9(18) .
C44 C45 C49 C57 -125.2(13) .
C44A C45 C49 C57 -66.4(17) .
C47 C45 C49 C57 63.2(15) .
C57 C49 C50 C54 2.5(14) .
C45 C49 C50 C54 -179.6(7) .
C57 C49 C50 C51 179.9(7) .
C45 C49 C50 C51 -2.2(14) .
C49 C50 C51 C84 127.9(17) .
C54 C50 C51 C84 -54.6(18) .
C49 C50 C51 C85A -130.4(13) .
C54 C50 C51 C85A 47.2(15) .
C49 C50 C51 C84A 65.6(14) .
C54 C50 C51 C84A -116.8(11) .
C49 C50 C51 C85 -55.3(15) .
C54 C50 C51 C85 122.3(12) .
C32 C83 C54 C82 5(2) .
C32 C83 C54 C82A -34(2) .
C32 C83 C54 C83A 82(2) .
C32 C83 C54 C50 -178.4(14) .
C49 C50 C54 C82 67.2(18) .
C51 C50 C54 C82 -110.5(16) .
C49 C50 C54 C82A 113.2(17) .
C51 C50 C54 C82A -64.5(18) .
C49 C50 C54 C83A -51.5(18) .
C51 C50 C54 C83A 130.8(16) .
C49 C50 C54 C83 -108.9(16) .
C51 C50 C54 C83 73.4(15) .
C69 C56 C57 C72 -3(2) .
C69 C56 C57 C56A 62.1(16) .
C69 C56 C57 C49 177.8(12) .
C69 C56 C57 C72A -52.0(17) .
C50 C49 C57 C72 -122.5(16) .
C45 C49 C57 C72 59.4(16) .
C50 C49 C57 C56A 128.0(16) .
C45 C49 C57 C56A -50.1(18) .
C50 C49 C57 C56 56.7(13) .
C45 C49 C57 C56 -121.4(10) .
C50 C49 C57 C72A -60.8(16) .
C45 C49 C57 C72A 121.2(12) .
Cd2 O3 C58 O4 -4.3(8) 1_544
Cd2 O3 C58 C59 175.2(7) 1_544
Cd2 O4 C58 O3 4.5(9) 1_544
Cd2 O4 C58 C59 -175.1(6) 1_544
O3 C58 C59 C61 149.2(17) .
O4 C58 C59 C61 -31.2(19) .
Cd2 C58 C59 C61 -82(6) 1_544
O3 C58 C59 C61A -175(2) .
O4 C58 C59 C61A 4(2) .
Cd2 C58 C59 C61A -47(7) 1_544
O3 C58 C59 C60A 18(3) .
O4 C58 C59 C60A -163(2) .
Cd2 C58 C59 C60A 146(6) 1_544
O3 C58 C59 C60 -31.2(19) .
O4 C58 C59 C60 148.4(17) .
Cd2 C58 C59 C60 97(6) 1_544
C61 C59 C60 C39 1(3) .
C61A C59 C60 C39 -30(3) .
C60A C59 C60 C39 71.7(19) .
C58 C59 C60 C39 -178.2(15) .
C42 C39 C60 C59 -4(3) .
C61A C59 C61 C40 70(5) .
C60A C59 C61 C40 -47(4) .
C60 C59 C61 C40 -7(5) .
C58 C59 C61 C40 172(4) .
C42 C40 C61 C59 14(6) .
Cd2 O8 C62 O7A -36(2) .
Cd2 O8 C62 O7 21(3) .
Cd2 O8 C62 C12 175.2(8) .
Cd2 O7 C62 O8 -20(3) .
Cd2 O7 C62 O7A 82.4(17) .
Cd2 O7 C62 C12 -173.6(8) .
C11 C12 C62 O8 38(2) .
C11A C12 C62 O8 -17.4(19) .
C10A C12 C62 O8 149.4(12) .
C10 C12 C62 O8 -133.6(18) .
C11 C12 C62 O7A -109(3) .
C11A C12 C62 O7A -165(3) .
C10A C12 C62 O7A 2(3) .
C10 C12 C62 O7A 79(3) .
C11 C12 C62 O7 -170(4) .
C11A C12 C62 O7 135(3) .
C10A C12 C62 O7 -58(4) .
C10 C12 C62 O7 19(4) .
C11 C12 C62 Cd2 80(7) .
C11A C12 C62 Cd2 25(7) .
C10A C12 C62 Cd2 -169(6) .
C10 C12 C62 Cd2 -91(7) .
N2 Cd2 C62 O8 -170.6(6) 1_575
N1 Cd2 C62 O8 -76.6(6) 1_475
O4 Cd2 C62 O8 79.8(7) 1_566
O7 Cd2 C62 O8 158(3) .
O3 Cd2 C62 O8 36.3(9) 1_566
O7A Cd2 C62 O8 -144(2) .
C58 Cd2 C62 O8 65.9(7) 1_566
O8 Cd2 C62 O7A 144(2) .
N2 Cd2 C62 O7A -26(2) 1_575
N1 Cd2 C62 O7A 68(2) 1_475
O4 Cd2 C62 O7A -136(2) 1_566
O7 Cd2 C62 O7A -57.7(15) .
O3 Cd2 C62 O7A -179(2) 1_566
C58 Cd2 C62 O7A -150(2) 1_566
O8 Cd2 C62 O7 -158(3) .
N2 Cd2 C62 O7 31(3) 1_575
N1 Cd2 C62 O7 125(3) 1_475
O4 Cd2 C62 O7 -78(3) 1_566
O3 Cd2 C62 O7 -122(3) 1_566
O7A Cd2 C62 O7 57.7(15) .
C58 Cd2 C62 O7 -92(3) 1_566
O8 Cd2 C62 C12 -45(6) .
N2 Cd2 C62 C12 145(7) 1_575
N1 Cd2 C62 C12 -121(7) 1_475
O4 Cd2 C62 C12 35(7) 1_566
O7 Cd2 C62 C12 113(8) .
O3 Cd2 C62 C12 -8(7) 1_566
O7A Cd2 C62 C12 171(7) .
C58 Cd2 C62 C12 21(7) 1_566
C64 N4 C63 C66 2.4(13) .
Cd1 N4 C63 C66 -175.4(7) .
C63 N4 C64 C65 -3.9(13) .
Cd1 N4 C64 C65 174.0(7) .
N4 C64 C65 C67 0.3(15) .
N4 C63 C66 C67 2.6(14) .
C63 C66 C67 C65 -6.0(13) .
C63 C66 C67 C68 176.6(7) .
C64 C65 C67 C66 4.6(13) .
C64 C65 C67 C68 -177.9(8) .
C66 C67 C68 C69A -36.8(18) .
C65 C67 C68 C69A 145.9(16) .
C66 C67 C68 C70 -148.7(13) .
C65 C67 C68 C70 34.0(15) .
C66 C67 C68 C70A 152.1(12) .
C65 C67 C68 C70A -25.2(14) .
C66 C67 C68 C69 27.4(13) .
C65 C67 C68 C69 -149.9(10) .
C57 C56 C69 C68 5(2) .
C69A C68 C69 C56 -72.2(16) .
C70 C68 C69 C56 -3.1(19) .
C70A C68 C69 C56 48.3(17) .
C67 C68 C69 C56 -179.6(11) .
C69A C68 C70 C72 49(2) .
C70A C68 C70 C72 -86(2) .
C67 C68 C70 C72 174.9(13) .
C69 C68 C70 C72 -1(2) .
Cd1 O6 C71 O5 10.0(10) .
Cd1 O6 C71 C8 -167.2(8) .
Cd1 O5 C71 O6 -11.6(11) .
Cd1 O5 C71 C8 165.8(6) .
C9 C8 C71 O6 2.3(15) .
C1 C8 C71 O6 -172.9(8) .
C9 C8 C71 O5 -175.2(10) .
C1 C8 C71 O5 9.7(13) .
C9 C8 C71 Cd1 -124(2) .
C1 C8 C71 Cd1 61(3) .
O5 Cd1 C71 O6 169.8(10) .
O1 Cd1 C71 O6 162.6(5) .
N4 Cd1 C71 O6 -18.4(6) .
O9 Cd1 C71 O6 -104.2(6) .
N3 Cd1 C71 O6 66.9(6) 1_455
O2 Cd1 C71 O6 -175.9(5) .
O1 Cd1 C71 O5 -7.2(6) .
N4 Cd1 C71 O5 171.9(6) .
O9 Cd1 C71 O5 86.1(6) .
N3 Cd1 C71 O5 -102.9(6) 1_455
O2 Cd1 C71 O5 14.4(12) .
O6 Cd1 C71 O5 -169.8(10) .
O5 Cd1 C71 C8 -58(2) .
O1 Cd1 C71 C8 -65(3) .
N4 Cd1 C71 C8 114(3) .
O9 Cd1 C71 C8 28(3) .
N3 Cd1 C71 C8 -161(3) 1_455
O2 Cd1 C71 C8 -44(3) .
O6 Cd1 C71 C8 132(3) .
C56A C57 C72 C70 -54(2) .
C56 C57 C72 C70 -2(3) .
C49 C57 C72 C70 177.4(15) .
C72A C57 C72 C70 72(2) .
C68 C70 C72 C57 4(3) .
C81 C18 C74 C85 6(3) .
C74A C18 C74 C85 67(2) .
C81A C18 C74 C85 -50(2) .
C15 C18 C74 C85 178.6(17) .
C32A C30 C79 C82 41.6(19) .
C79A C30 C79 C82 -79(2) .
C32 C30 C79 C82 -4(2) .
C27 C30 C79 C82 178.1(12) .
C74A C18 C81 C84 -64(3) .
C81A C18 C81 C84 74(3) .
C15 C18 C81 C84 177(2) .
C74 C18 C81 C84 -11(4) .
C82A C54 C82 C79 77(3) .
C83A C54 C82 C79 -55(2) .
C83 C54 C82 C79 -5(2) .
C50 C54 C82 C79 178.9(13) .
C30 C79 C82 C54 5(3) .
C85A C51 C84 C81 51(2) .
C50 C51 C84 C81 177.7(19) .
C84A C51 C84 C81 -78(2) .
C85 C51 C84 C81 1(3) .
C18 C81 C84 C51 8(5) .
C18 C74 C85 C51 1(3) .
C84 C51 C85 C74 -5(3) .
C85A C51 C85 C74 -62.5(19) .
C50 C51 C85 C74 178.0(16) .
C84A C51 C85 C74 49(2) .
C69A C68 C70A C72A 11(2) .
C70 C68 C70A C72A 67.3(17) .
C67 C68 C70A C72A -178.2(12) .
C69 C68 C70A C72A -45.6(17) .
C68 C70A C72A C57 -4(2) .
C72 C57 C72A C70A -68.3(18) .
C56A C57 C72A C70A -7(2) .
C56 C57 C72A C70A 53.9(18) .
C49 C57 C72A C70A -178.7(13) .
C70 C68 C69A C56A -46(2) .
C70A C68 C69A C56A -6(3) .
C67 C68 C69A C56A -177.3(17) .
C69 C68 C69A C56A 76(2) .
C72 C57 C56A C69A 56(2) .
C56 C57 C56A C69A -71(2) .
C49 C57 C56A C69A -175.9(18) .
C72A C57 C56A C69A 12(3) .
C68 C69A C56A C57 -7(4) .
C84 C51 C85A C74A -59.6(19) .
C50 C51 C85A C74A 179.3(13) .
C84A C51 C85A C74A -16(2) .
C85 C51 C85A C74A 75.5(17) .
C81 C18 C74A C85A 53.3(18) .
C81A C18 C74A C85A 14(2) .
C15 C18 C74A C85A -179.7(11) .
C74 C18 C74A C85A -70.2(15) .
C51 C85A C74A C18 2(3) .
C84 C51 C84A C81A 71.3(18) .
C85A C51 C84A C81A 13.8(19) .
C50 C51 C84A C81A 179.7(11) .
C85 C51 C84A C81A -52.5(18) .
C51 C84A C81A C18 0(2) .
C81 C18 C81A C84A -63.3(18) .
C74A C18 C81A C84A -15(2) .
C15 C18 C81A C84A 178.8(12) .
C74 C18 C81A C84A 47.9(17) .
C47A C45 C44A C46A 0(3) .
C44 C45 C44A C46A -72(2) .
C47 C45 C44A C46A 42(2) .
C49 C45 C44A C46A -180.0(17) .
C45 C44A C46A C43 -2(3) .
C48A C43 C46A C44A 2(3) .
C46 C43 C46A C44A 73(2) .
C48 C43 C46A C44A -43(2) .
C22 C43 C46A C44A 177.8(16) .
C46 C43 C48A C47A -46(2) .
C48 C43 C48A C47A 85(3) .
C46A C43 C48A C47A -1(3) .
C22 C43 C48A C47A -176.3(16) .
C44 C45 C47A C48A 49(2) .
C44A C45 C47A C48A 2(3) .
C47 C45 C47A C48A -76(2) .
C49 C45 C47A C48A -178.6(16) .
C43 C48A C47A C45 -1(4) .
C23 C22 C23A C24A -81(3) .
C21A C22 C23A C24A 2(4) .
C21 C22 C23A C24A 30(3) .
C43 C22 C23A C24A 175(2) .
C22 C23A C24A N2 6(4) .
C20A N2 C24A C23A -16(4) .
C20 N2 C24A C23A -45(4) .
C24 N2 C24A C23A 70(3) .
Cd2 N2 C24A C23A -177.4(19) 1_535
C20 N2 C20A C21A 88(10) .
C24 N2 C20A C21A -27(5) .
C24A N2 C20A C21A 17(5) .
Cd2 N2 C20A C21A 175(3) 1_535
C23 C22 C21A C20A 43(4) .
C23A C22 C21A C20A -2(4) .
C21 C22 C21A C20A -70(4) .
C43 C22 C21A C20A -175(3) .
N2 C20A C21A C22 -8(6) .
C32A C30 C79A C82A -2(3) .
C79 C30 C79A C82A 71(3) .
C32 C30 C79A C82A -51(2) .
C27 C30 C79A C82A 172.7(16) .
C82 C54 C82A C79A -84(3) .
C83A C54 C82A C79A -24(3) .
C83 C54 C82A C79A 30(2) .
C50 C54 C82A C79A 172.6(16) .
C30 C79A C82A C54 12(3) .
C79 C30 C32A C83A -37(2) .
C79A C30 C32A C83A 3(3) .
C32 C30 C32A C83A 86(3) .
C27 C30 C32A C83A -171.9(16) .
C82 C54 C83A C32A 56(2) .
C82A C54 C83A C32A 23(3) .
C83 C54 C83A C32A -64.1(17) .
C50 C54 C83A C32A -172.2(14) .
C30 C32A C83A C54 -13(3) .
C11 C12 C11A C6A 72(3) .
C10A C12 C11A C6A 15(3) .
C10 C12 C11A C6A -54(3) .
C62 C12 C11A C6A -177.8(19) .
C11 C12 C10A C5A -51(2) .
C11A C12 C10A C5A -15(2) .
C10 C12 C10A C5A 73.4(19) .
C62 C12 C10A C5A 178.0(13) .
C12 C10A C5A C7 -3(2) .
C6 C7 C5A C10A 51(3) .
C5 C7 C5A C10A -67.0(18) .
C6A C7 C5A C10A 21(2) .
C4 C7 C5A C10A -177.6(12) .
C12 C11A C6A C7 4(4) .
C6 C7 C6A C11A -76(4) .
C5 C7 C6A C11A 50(3) .
C5A C7 C6A C11A -22(3) .
C4 C7 C6A C11A 177.8(18) .
C40A C42 C39A C60A -14(4) .
C39 C42 C39A C60A 81(3) .
C41 C42 C39A C60A -178(2) .
C40 C42 C39A C60A -32(4) .
C42 C39A C60A C59 -7(5) .
C61 C59 C60A C39A 46(4) .
C61A C59 C60A C39A 17(4) .
C60 C59 C60A C39A -79(4) .
C58 C59 C60A C39A -175(3) .
C39 C42 C40A C61A -13(7) .
C39A C42 C40A C61A 31(7) .
C41 C42 C40A C61A -167(4) .
C40 C42 C40A C61A 126(17) .
C42 C40A C61A C59 -22(8) .
C61 C59 C61A C40A -75(5) .
C60A C59 C61A C40A -4(4) .
C60 C59 C61A C40A 42(4) .
C58 C59 C61A C40A -172(3) .
O8 C62 O7A Cd2 32.1(19) .
O7 C62 O7A Cd2 -70.4(11) .
C12 C62 O7A Cd2 -179.0(9) .
O8 Cd2 O7A C62 -19.6(13) .
N2 Cd2 O7A C62 156(2) 1_575
N1 Cd2 O7A C62 -116(2) 1_475
O4 Cd2 O7A C62 53(2) 1_566
O7 Cd2 O7A C62 66.1(13) .
O3 Cd2 O7A C62 6(23) 1_566
C58 Cd2 O7A C62 53(3) 1_566

loop_
_platon_squeeze_void_nr
_platon_squeeze_void_average_x
_platon_squeeze_void_average_y
_platon_squeeze_void_average_z
_platon_squeeze_void_volume
_platon_squeeze_void_count_electrons
_platon_squeeze_void_content
1 -0.011 0.005 0.000 1035 185 ' '
2 -0.015 0.486 0.500 557 119 ' '
